data_4000250
_journal_name_full 'Chemistry of Materials'
_journal_paper_doi 10.1021/cm020650x
_journal_year 2003
_chemical_formula_sum 'C6 H6 Cl O2 P Sn'
_chemical_formula_weight 295.22
_space_group_IT_number 2
_symmetry_cell_setting triclinic
_symmetry_space_group_name_Hall '-P 1'
_symmetry_space_group_name_H-M 'P -1'
_atom_sites_solution_hydrogens geom
_atom_sites_solution_primary direct
_atom_sites_solution_secondary difmap
_cell_angle_alpha 104.564(2)
_cell_angle_beta 95.440(2)
_cell_angle_gamma 99.349(2)
_cell_formula_units_Z 2
_cell_length_a 5.4767(6)
_cell_length_b 8.8106(9)
_cell_length_c 9.5219(10)
_cell_measurement_temperature 293(2)
_cell_volume 434.34(8)
_diffrn_ambient_temperature 293(2)
_diffrn_radiation_monochromator graphite
_diffrn_radiation_source 'fine-focus sealed tube'
_diffrn_radiation_type MoK\a
_diffrn_radiation_wavelength 0.71073
_diffrn_reflns_av_R_equivalents 0.0407
_diffrn_reflns_av_sigmaI/netI 0.0306
_diffrn_reflns_limit_h_max 6
_diffrn_reflns_limit_h_min -6
_diffrn_reflns_limit_k_max 11
_diffrn_reflns_limit_k_min -11
_diffrn_reflns_limit_l_max 11
_diffrn_reflns_limit_l_min -12
_diffrn_reflns_number 4406
_diffrn_reflns_theta_max 28.18
_diffrn_reflns_theta_min 2.23
_exptl_absorpt_coefficient_mu 3.378
_exptl_crystal_density_diffrn 2.257
_exptl_crystal_density_method 'not measured'
_exptl_crystal_F_000 280
_refine_ls_extinction_coef ?
_refine_ls_extinction_method none
_refine_ls_goodness_of_fit_ref 0.893
_refine_ls_hydrogen_treatment mixed
_refine_ls_matrix_type full
_refine_ls_number_parameters 124
_refine_ls_number_reflns 1943
_refine_ls_number_restraints 0
_refine_ls_restrained_S_all 0.893
_refine_ls_R_factor_all 0.0380
_refine_ls_R_factor_gt 0.0369
_refine_ls_shift/su_max 0.001
_refine_ls_shift/su_mean 0.000
_refine_ls_structure_factor_coef Fsqd
_refine_ls_weighting_details 'calc w=1/[\s^2^(Fo^2^)+(0.1000P)^2^+0.0000P] where P=(Fo^2^+2Fc^2^)/3'
_refine_ls_weighting_scheme calc
_refine_ls_wR_factor_gt 0.0987
_refine_ls_wR_factor_ref 0.1002
_reflns_number_gt 1867
_reflns_number_total 1943
_reflns_threshold_expression >2sigma(I)
_cod_database_code 4000250

loop_
_symmetry_equiv_pos_as_xyz
'x, y, z'
'-x, -y, -z'

loop_
_atom_site_label
_atom_site_type_symbol
_atom_site_fract_x
_atom_site_fract_y
_atom_site_fract_z
_atom_site_U_iso_or_equiv
_atom_site_adp_type
_atom_site_occupancy
_atom_site_symmetry_multiplicity
_atom_site_calc_flag
_atom_site_refinement_flags
_atom_site_disorder_assembly
_atom_site_disorder_group
Sn1 Sn 0.28133(3) 0.18460(2) 0.93271(2) 0.02907(14) Uani 1 1 d . . .
P1 P 0.85746(15) 0.35441(10) 1.13720(10) 0.0273(2) Uani 1 1 d . . .
Cl1 Cl 0.28300(16) 0.04495(10) 1.13438(10) 0.0369(2) Uani 1 1 d . . .
O1 O 0.6048(4) 0.3513(3) 1.0543(3) 0.0371(6) Uani 1 1 d . . .
O2 O 0.0720(5) 0.3437(3) 1.0484(3) 0.0352(5) Uani 1 1 d . . .
C1 C 0.9389(7) 0.5355(4) 1.2814(4) 0.0327(7) Uani 1 1 d . . .
C2 C 1.1620(8) 0.6422(5) 1.2936(5) 0.0440(9) Uani 1 1 d . . .
C3 C 0.7759(10) 0.5702(6) 1.3862(5) 0.0503(10) Uani 1 1 d . . .
C4 C 1.0560(15) 0.8154(6) 1.5091(6) 0.0696(18) Uani 1 1 d . . .
C5 C 0.8398(15) 0.7090(8) 1.4997(6) 0.0655(15) Uani 1 1 d . . .
C6 C 1.2197(13) 0.7833(6) 1.4072(6) 0.0625(13) Uani 1 1 d . . .
H1 H 0.836(12) 0.226(8) 1.197(7) 0.063(16) Uiso 1 1 d . . .
H2 H 1.240(13) 0.584(8) 1.227(8) 0.065(17) Uiso 1 1 d . . .
H3 H 1.395(13) 0.830(8) 1.419(7) 0.063(17) Uiso 1 1 d . . .
H4 H 1.116(18) 0.901(13) 1.592(10) 0.12(3) Uiso 1 1 d . . .
H5 H 0.724(19) 0.722(14) 1.518(11) 0.12(4) Uiso 1 1 d . . .
H6 H 0.609(14) 0.504(9) 1.377(8) 0.072(19) Uiso 1 1 d . . .

loop_
_atom_site_aniso_label
_atom_site_aniso_U_11
_atom_site_aniso_U_22
_atom_site_aniso_U_33
_atom_site_aniso_U_23
_atom_site_aniso_U_13
_atom_site_aniso_U_12
Sn1 0.02605(19) 0.03006(19) 0.02999(19) 0.00578(12) 0.00423(11) 0.00588(11)
P1 0.0227(4) 0.0248(4) 0.0358(5) 0.0106(3) 0.0040(3) 0.0046(3)
Cl1 0.0343(4) 0.0364(4) 0.0432(5) 0.0155(4) 0.0081(3) 0.0073(3)
O1 0.0227(11) 0.0338(12) 0.0534(17) 0.0137(11) -0.0020(11) 0.0031(10)
O2 0.0284(11) 0.0284(11) 0.0479(15) 0.0053(10) 0.0099(10) 0.0080(9)
C1 0.0371(17) 0.0307(16) 0.0324(16) 0.0106(13) 0.0043(13) 0.0096(14)
C2 0.048(2) 0.0361(18) 0.041(2) 0.0081(16) 0.0000(17) -0.0024(17)
C3 0.055(3) 0.056(3) 0.041(2) 0.0095(19) 0.014(2) 0.018(2)
C4 0.123(5) 0.038(2) 0.041(3) 0.002(2) -0.012(3) 0.022(3)
C5 0.095(5) 0.061(3) 0.046(3) 0.007(2) 0.020(3) 0.036(3)
C6 0.081(4) 0.037(2) 0.055(3) 0.006(2) -0.011(3) -0.008(2)
